data_4114946
loop_
_publ_author_name
'Michael D. Fryzuk'
'Christopher M. Kozak'
'Michael R. Bowdridge'
'Brian O. Patrick'
'Steven J. Rettig'

_publ_section_title
;
 Nitride Formation by Thermolysis of a Kinetically Stable Niobium
 Dinitrogen Complex
;
_journal_name_full 'Journal of the American Chemical Society'
_journal_page_first 8389
_journal_page_last 8397
_journal_paper_doi 10.1021/ja025997f
_journal_volume 124
_journal_year 2002
_chemical_formula_moiety 'C48 H84 N6 Nb2 P4 Si8 '
_chemical_formula_sum 'C48 H84 N6 Nb2 P4 Si8'
_chemical_formula_weight 1279.62
_space_group_IT_number 14
_symmetry_cell_setting monoclinic
_symmetry_Int_Tables_number 14
_symmetry_space_group_name_Hall '-P 2yn'
_symmetry_space_group_name_H-M 'P 1 21/n 1'
_audit_creation_date 2002-01-25
_audit_creation_method 'by teXsan v1.8'
_cell_angle_alpha 90
_cell_angle_beta 92.8130(4)
_cell_angle_gamma 90
_cell_formula_units_Z 4
_cell_length_a 16.1151(11)
_cell_length_b 15.887(2)
_cell_length_c 26.0621(7)
_cell_measurement_reflns_used 30451
_cell_measurement_temperature 180.2
_cell_measurement_theta_max 31.86
_cell_measurement_theta_min 2.42
_cell_volume 6664.4(10)
_computing_cell_refinement 'd*TREK (MSC, 1996-1998)'
_computing_data_collection 'd*TREK (MSC, 1996-1998)'
_computing_data_reduction 'd*TREK (MSC, 1996-1998)'
_computing_publication_material 'teXsan (MSC, 1992-1997)'
_computing_structure_refinement 'SHELXL-93 (Sheldrick, 1993)'
_computing_structure_solution
;
DIRDIF92 PATTY (Beurskens, 1992)
;
_diffrn_ambient_temperature 180.2
_diffrn_detector_area_resol_mean 11.76
_diffrn_measurement_device_type 'Rigaku/ADSC CCD'
_diffrn_measurement_method 'area detector'
_diffrn_orient_matrix_UB_11 0.00000
_diffrn_orient_matrix_UB_12 0.00000
_diffrn_orient_matrix_UB_13 0.00000
_diffrn_orient_matrix_UB_21 0.00000
_diffrn_orient_matrix_UB_22 0.00000
_diffrn_orient_matrix_UB_23 0.00000
_diffrn_orient_matrix_UB_31 0.00000
_diffrn_orient_matrix_UB_32 0.00000
_diffrn_orient_matrix_UB_33 0.00000
_diffrn_radiation_detector CCD
_diffrn_radiation_monochromator graphite
_diffrn_radiation_source 'X-ray tube'
_diffrn_radiation_type 'Mo K\a'
_diffrn_radiation_wavelength 0.7107
_diffrn_reflns_av_R_equivalents 0.00047
_diffrn_reflns_av_sigmaI/netI 0.080
_diffrn_reflns_limit_h_max 23
_diffrn_reflns_limit_h_min 0
_diffrn_reflns_limit_k_max 23
_diffrn_reflns_limit_k_min 0
_diffrn_reflns_limit_l_max 30
_diffrn_reflns_limit_l_min -34
_diffrn_reflns_number 59032
_diffrn_reflns_reduction_process 'Lp corrections applied'
_diffrn_reflns_theta_max 31.86
_diffrn_reflns_theta_min 2.42
_diffrn_standards_decay_% 0.00
_diffrn_standards_interval_count 0
_diffrn_standards_number 0
_exptl_absorpt_coefficient_mu 0.618
_exptl_absorpt_correction_T_max 1.007
_exptl_absorpt_correction_T_min 0.832
_exptl_crystal_colour brown
_exptl_crystal_density_diffrn 1.275
_exptl_crystal_description prism
_exptl_crystal_F_000 2672.00
_exptl_crystal_size_max 0.45
_exptl_crystal_size_mid 0.40
_exptl_crystal_size_min 0.35
_refine_diff_density_max 2.13
_refine_diff_density_min -1.77
_refine_ls_extinction_method none
_refine_ls_goodness_of_fit_all 2.586
_refine_ls_goodness_of_fit_ref 2.586
_refine_ls_hydrogen_treatment noref
_refine_ls_matrix_type full
_refine_ls_number_constraints 0
_refine_ls_number_parameters 613
_refine_ls_number_reflns 16286
_refine_ls_number_restraints 0
_refine_ls_R_factor_all 0.1142
_refine_ls_R_factor_gt 0.073
_refine_ls_shift/su_max 0.0010
_refine_ls_shift/su_mean 0.0000
_refine_ls_structure_factor_coef Fsqd
_refine_ls_weighting_details 'w = 1/[\s^2^(Fo^2^)]'
_refine_ls_weighting_scheme sigma
_refine_ls_wR_factor_all 0.1242
_refine_ls_wR_factor_ref 0.1242
_reflns_number_gt 8438
_reflns_number_total 18134
_reflns_threshold_expression I>3.00\s(I)
_cod_data_source_file ja025997f_s1_1.cif
_cod_data_source_block mf302/([P2N2]Nb)2(N2)
_cod_original_cell_volume 6664.6(7)
_cod_original_sg_symbol_H-M 'P 21/n '
_cod_original_formula_sum 'C48 H84 N6 Nb2 P4 Si8 '
_cod_database_code 4114946

loop_
_symmetry_equiv_pos_as_xyz
'   +x,   +y,   +z'
1/2-x,1/2+y,1/2-z
'   -x,   -y,   -z'
1/2+x,1/2-y,1/2+z

loop_
_atom_site_label
_atom_site_fract_x
_atom_site_fract_y
_atom_site_fract_z
_atom_site_U_iso_or_equiv
_atom_site_occupancy
_atom_site_adp_type
_atom_site_calc_flag
Nb(1) 0.48470(3) 0.25846(3) 0.37608(2) 0.02965(13) 1.000 Uani d
Nb(2) 0.51783(3) 0.26330(3) 0.18735(2) 0.02961(13) 1.000 Uani d
P(1) 0.53049(10) 0.40999(9) 0.39782(6) 0.0432(5) 1.000 Uani d
P(2) 0.43243(10) 0.10621(9) 0.38641(6) 0.0447(5) 1.000 Uani d
P(3) 0.36719(9) 0.22589(9) 0.15921(6) 0.0404(4) 1.000 Uani d
P(4) 0.67279(9) 0.30132(10) 0.18547(6) 0.0469(5) 1.000 Uani d
Si(1) 0.35098(11) 0.39714(10) 0.41361(7) 0.0512(6) 1.000 Uani d
Si(2) 0.63778(12) 0.29605(12) 0.46714(7) 0.0599(6) 1.000 Uani d
Si(3) 0.60435(12) 0.11665(11) 0.43047(8) 0.0587(6) 1.000 Uani d
Si(4) 0.31174(11) 0.21612(11) 0.44177(7) 0.0541(6) 1.000 Uani d
Si(5) 0.39747(11) 0.40614(11) 0.13169(7) 0.0509(6) 1.000 Uani d
Si(6) 0.47730(12) 0.10780(12) 0.10075(7) 0.0647(7) 1.000 Uani d
Si(7) 0.65138(11) 0.12530(11) 0.14865(7) 0.0562(6) 1.000 Uani d
Si(8) 0.58108(12) 0.42736(11) 0.11560(7) 0.0604(6) 1.000 Uani d
N(1) 0.3698(3) 0.2908(3) 0.4115(2) 0.0414(14) 1.000 Uani d
N(2) 0.5874(3) 0.2233(3) 0.4279(2) 0.0435(14) 1.000 Uani d
N(3) 0.4996(3) 0.3769(3) 0.1429(2) 0.0418(14) 1.000 Uani d
N(4) 0.5481(3) 0.1538(3) 0.1436(2) 0.0440(14) 1.000 Uani d
N(5) 0.4977(2) 0.2600(2) 0.30584(14) 0.0304(12) 1.000 Uani d
N(6) 0.5065(2) 0.2617(2) 0.25762(14) 0.0305(12) 1.000 Uani d
C(1) 0.4507(4) 0.4481(4) 0.4393(2) 0.060(2) 1.000 Uani d
C(2) 0.6276(4) 0.4027(4) 0.4351(2) 0.062(2) 1.000 Uani d
C(3) 0.5018(4) 0.0631(4) 0.4381(3) 0.064(2) 1.000 Uani d
C(4) 0.3277(4) 0.1125(3) 0.4099(2) 0.054(2) 1.000 Uani d
C(5) 0.3221(4) 0.4389(4) 0.3480(3) 0.074(3) 1.000 Uani d
C(6) 0.2692(4) 0.4327(4) 0.4581(3) 0.087(3) 1.000 Uani d
C(7) 0.5922(5) 0.3005(5) 0.5321(3) 0.098(3) 1.000 Uani d
C(8) 0.7550(5) 0.2818(5) 0.4777(3) 0.095(3) 1.000 Uani d
C(9) 0.6515(5) 0.0755(4) 0.3720(3) 0.084(3) 1.000 Uani d
C(10) 0.6714(5) 0.0796(5) 0.4860(4) 0.120(4) 1.000 Uani d
C(11) 0.3452(6) 0.2068(5) 0.5116(3) 0.102(3) 1.000 Uani d
C(12) 0.1956(4) 0.2336(4) 0.4371(3) 0.086(3) 1.000 Uani d
C(13) 0.5447(4) 0.4931(3) 0.3513(3) 0.049(2) 1.000 Uani d
C(14) 0.5487(4) 0.4727(4) 0.3011(3) 0.061(2) 1.000 Uani d
C(15) 0.5638(5) 0.5337(5) 0.2636(3) 0.084(3) 1.000 Uani d
C(16) 0.5751(4) 0.6165(5) 0.2790(4) 0.087(3) 1.000 Uani d
C(17) 0.5707(4) 0.6373(4) 0.3298(4) 0.073(3) 1.000 Uani d
C(18) 0.5556(4) 0.5768(4) 0.3662(3) 0.062(2) 1.000 Uani d
C(19) 0.4270(4) 0.0279(4) 0.3344(3) 0.056(2) 1.000 Uani d
C(20) 0.4477(5) 0.0505(4) 0.2868(3) 0.088(3) 1.000 Uani d
C(21) 0.4401(6) -0.0066(5) 0.2456(3) 0.101(3) 1.000 Uani d
C(22) 0.4101(6) -0.0854(6) 0.2547(5) 0.124(5) 1.000 Uani d
C(23) 0.3912(7) -0.1087(6) 0.3024(5) 0.150(5) 1.000 Uani d
C(24) 0.3993(6) -0.0516(5) 0.3426(4) 0.116(4) 1.000 Uani d
C(25) 0.3352(4) 0.3090(4) 0.1147(2) 0.055(2) 1.000 Uani d
C(26) 0.3695(4) 0.1266(4) 0.1239(3) 0.061(2) 1.000 Uani d
C(27) 0.7154(4) 0.2248(4) 0.1421(2) 0.065(2) 1.000 Uani d
C(28) 0.6796(4) 0.4050(4) 0.1549(3) 0.065(2) 1.000 Uani d
C(29) 0.3548(4) 0.4548(4) 0.1894(3) 0.086(3) 1.000 Uani d
C(30) 0.3777(4) 0.4786(4) 0.0758(3) 0.092(3) 1.000 Uani d
C(31) 0.4823(5) 0.1564(6) 0.0345(3) 0.120(4) 1.000 Uani d
C(32) 0.4855(5) -0.0096(5) 0.0948(4) 0.114(4) 1.000 Uani d
C(33) 0.6795(4) 0.0778(4) 0.2128(3) 0.080(3) 1.000 Uani d
C(34) 0.6880(5) 0.0499(5) 0.0998(3) 0.096(3) 1.000 Uani d
C(35) 0.5971(5) 0.3891(5) 0.0491(3) 0.101(3) 1.000 Uani d
C(36) 0.5733(5) 0.5450(4) 0.1125(3) 0.096(3) 1.000 Uani d
C(37) 0.2844(3) 0.2140(3) 0.2031(2) 0.042(2) 1.000 Uani d
C(38) 0.2939(3) 0.2397(4) 0.2536(2) 0.055(2) 1.000 Uani d
C(39) 0.2342(4) 0.2309(4) 0.2888(2) 0.061(2) 1.000 Uani d
C(40) 0.1615(5) 0.1911(4) 0.2731(3) 0.076(3) 1.000 Uani d
C(41) 0.1497(4) 0.1633(4) 0.2241(4) 0.080(3) 1.000 Uani d
C(42) 0.2099(4) 0.1751(4) 0.1877(3) 0.067(2) 1.000 Uani d
C(43) 0.7447(4) 0.3033(3) 0.2412(3) 0.050(2) 1.000 Uani d
C(44) 0.7191(4) 0.2775(5) 0.2870(3) 0.072(3) 1.000 Uani d
C(45) 0.7724(5) 0.2776(6) 0.3311(3) 0.098(3) 1.000 Uani d
C(46) 0.8531(6) 0.3052(6) 0.3270(4) 0.102(4) 1.000 Uani d
C(47) 0.8790(5) 0.3316(5) 0.2819(5) 0.094(4) 1.000 Uani d
C(48) 0.8249(4) 0.3311(4) 0.2392(3) 0.078(3) 1.000 Uani d
H(1) 0.4633 0.4311 0.4750 0.072 1.000 Uiso c
H(2) 0.4463 0.5095 0.4374 0.072 1.000 Uiso c
H(3) 0.6736 0.4107 0.4124 0.075 1.000 Uiso c
H(4) 0.6295 0.4467 0.4615 0.075 1.000 Uiso c
H(5) 0.4804 0.0759 0.4718 0.077 1.000 Uiso c
H(6) 0.5075 0.0021 0.4343 0.077 1.000 Uiso c
H(7) 0.2871 0.1064 0.3809 0.065 1.000 Uiso c
H(8) 0.3200 0.0672 0.4347 0.065 1.000 Uiso c
H(9) 0.3118 0.4996 0.3500 0.089 1.000 Uiso c
H(10) 0.3675 0.4284 0.3252 0.089 1.000 Uiso c
H(11) 0.2716 0.4105 0.3344 0.089 1.000 Uiso c
H(12) 0.2652 0.4942 0.4573 0.104 1.000 Uiso c
H(13) 0.2154 0.4083 0.4469 0.104 1.000 Uiso c
H(14) 0.2843 0.4140 0.4931 0.104 1.000 Uiso c
H(15) 0.6223 0.3423 0.5535 0.118 1.000 Uiso c
H(16) 0.5335 0.3164 0.5282 0.118 1.000 Uiso c
H(17) 0.5971 0.2451 0.5485 0.118 1.000 Uiso c
H(18) 0.7666 0.2269 0.4936 0.114 1.000 Uiso c
H(19) 0.7811 0.2848 0.4446 0.114 1.000 Uiso c
H(20) 0.7774 0.3265 0.5003 0.114 1.000 Uiso c
H(21) 0.6609 0.0148 0.3757 0.101 1.000 Uiso c
H(22) 0.6138 0.0860 0.3420 0.101 1.000 Uiso c
H(23) 0.7045 0.1040 0.3673 0.101 1.000 Uiso c
H(24) 0.6791 0.0186 0.4835 0.144 1.000 Uiso c
H(25) 0.7255 0.1077 0.4856 0.144 1.000 Uiso c
H(26) 0.6449 0.0931 0.5180 0.144 1.000 Uiso c
H(27) 0.3113 0.1640 0.5278 0.123 1.000 Uiso c
H(28) 0.4038 0.1904 0.5148 0.123 1.000 Uiso c
H(29) 0.3378 0.2611 0.5286 0.123 1.000 Uiso c
H(30) 0.1824 0.2866 0.4542 0.103 1.000 Uiso c
H(31) 0.1765 0.2365 0.4008 0.103 1.000 Uiso c
H(32) 0.1678 0.1869 0.4537 0.103 1.000 Uiso c
H(33) 0.5407 0.4139 0.2906 0.074 1.000 Uiso c
H(34) 0.5664 0.5179 0.2274 0.101 1.000 Uiso c
H(35) 0.5863 0.6601 0.2537 0.104 1.000 Uiso c
H(36) 0.5783 0.6960 0.3405 0.088 1.000 Uiso c
H(37) 0.5527 0.5927 0.4024 0.074 1.000 Uiso c
H(38) 0.4684 0.1075 0.2808 0.106 1.000 Uiso c
H(39) 0.4559 0.0097 0.2111 0.121 1.000 Uiso c
H(40) 0.4022 -0.1253 0.2262 0.148 1.000 Uiso c
H(41) 0.3718 -0.1661 0.3087 0.180 1.000 Uiso c
H(42) 0.3849 -0.0687 0.3772 0.139 1.000 Uiso c
H(43) 0.3455 0.2917 0.0795 0.065 1.000 Uiso c
H(44) 0.2759 0.3207 0.1175 0.065 1.000 Uiso c
H(45) 0.3544 0.0804 0.1465 0.073 1.000 Uiso c
H(46) 0.3297 0.1292 0.0942 0.073 1.000 Uiso c
H(47) 0.7108 0.2455 0.1067 0.078 1.000 Uiso c
H(48) 0.7739 0.2137 0.1519 0.078 1.000 Uiso c
H(49) 0.6876 0.4483 0.1815 0.078 1.000 Uiso c
H(50) 0.7267 0.4057 0.1325 0.078 1.000 Uiso c
H(51) 0.3879 0.5044 0.1994 0.103 1.000 Uiso c
H(52) 0.2970 0.4716 0.1816 0.103 1.000 Uiso c
H(53) 0.3569 0.4140 0.2176 0.103 1.000 Uiso c
H(54) 0.4082 0.5313 0.0820 0.111 1.000 Uiso c
H(55) 0.3963 0.4519 0.0445 0.111 1.000 Uiso c
H(56) 0.3181 0.4907 0.0718 0.111 1.000 Uiso c
H(57) 0.5384 0.1497 0.0222 0.144 1.000 Uiso c
H(58) 0.4423 0.1283 0.0107 0.144 1.000 Uiso c
H(59) 0.4687 0.2165 0.0363 0.144 1.000 Uiso c
H(60) 0.4773 -0.0357 0.1283 0.136 1.000 Uiso c
H(61) 0.4428 -0.0300 0.0698 0.136 1.000 Uiso c
H(62) 0.5406 -0.0245 0.0833 0.136 1.000 Uiso c
H(63) 0.6457 0.0275 0.2177 0.096 1.000 Uiso c
H(64) 0.7385 0.0623 0.2145 0.096 1.000 Uiso c
H(65) 0.6692 0.1188 0.2398 0.096 1.000 Uiso c
H(66) 0.6608 -0.0047 0.1040 0.115 1.000 Uiso c
H(67) 0.6740 0.0718 0.0653 0.115 1.000 Uiso c
H(68) 0.7483 0.0430 0.1044 0.115 1.000 Uiso c
H(69) 0.6084 0.3285 0.0499 0.122 1.000 Uiso c
H(70) 0.5469 0.4000 0.0273 0.122 1.000 Uiso c
H(71) 0.6443 0.4187 0.0351 0.122 1.000 Uiso c
H(72) 0.6231 0.5679 0.0974 0.115 1.000 Uiso c
H(73) 0.5240 0.5610 0.0912 0.115 1.000 Uiso c
H(74) 0.5688 0.5676 0.1472 0.115 1.000 Uiso c
H(75) 0.3467 0.2659 0.2650 0.067 1.000 Uiso c
H(76) 0.2429 0.2522 0.3239 0.073 1.000 Uiso c
H(77) 0.1179 0.1828 0.2975 0.091 1.000 Uiso c
H(78) 0.0978 0.1343 0.2138 0.096 1.000 Uiso c
H(79) 0.1998 0.1564 0.1521 0.081 1.000 Uiso c
H(80) 0.6617 0.2582 0.2895 0.086 1.000 Uiso c
H(81) 0.7529 0.2585 0.3641 0.117 1.000 Uiso c
H(82) 0.8915 0.3055 0.3574 0.122 1.000 Uiso c
H(83) 0.9362 0.3512 0.2791 0.113 1.000 Uiso c
H(84) 0.8444 0.3513 0.2064 0.093 1.000 Uiso c

loop_
_atom_site_aniso_label
_atom_site_aniso_U_11
_atom_site_aniso_U_22
_atom_site_aniso_U_33
_atom_site_aniso_U_12
_atom_site_aniso_U_13
_atom_site_aniso_U_23
Nb(1) 0.0368(3) 0.0295(3) 0.0227(3) -0.0027(2) 0.0021(2) 0.0013(2)
Nb(2) 0.0308(3) 0.0351(3) 0.0232(3) 0.0032(2) 0.0048(2) -0.0003(2)
P(1) 0.0528(10) 0.0342(8) 0.0421(10) -0.0076(8) -0.0026(8) -0.0068(7)
P(2) 0.0532(10) 0.0318(8) 0.0501(10) -0.0041(8) 0.0113(8) 0.0073(7)
P(3) 0.0345(8) 0.0467(9) 0.0394(9) 0.0040(8) -0.0047(6) -0.0082(7)
P(4) 0.0324(9) 0.0537(10) 0.0556(11) -0.0004(8) 0.0125(8) 0.0110(8)
Si(1) 0.0589(12) 0.0417(9) 0.0535(12) 0.0063(9) 0.0067(9) -0.0107(8)
Si(2) 0.0687(13) 0.0682(12) 0.0405(11) -0.0009(11) -0.0195(9) -0.0001(9)
Si(3) 0.0584(12) 0.0493(11) 0.0675(14) 0.0094(10) -0.0058(10) 0.0199(9)
Si(4) 0.0611(12) 0.0538(11) 0.0497(11) -0.0023(10) 0.0256(9) 0.0085(8)
Si(5) 0.0530(11) 0.0510(10) 0.0480(12) 0.0141(9) -0.0044(9) 0.0059(8)
Si(6) 0.0674(13) 0.0758(13) 0.0503(13) 0.0150(11) -0.0035(10) -0.0339(10)
Si(7) 0.0488(11) 0.0570(11) 0.0639(13) 0.0172(10) 0.0143(10) -0.0070(9)
Si(8) 0.0636(13) 0.0617(12) 0.0580(13) 0.0106(11) 0.0238(10) 0.0282(10)
N(1) 0.041(3) 0.040(3) 0.045(3) 0.002(2) 0.021(2) 0.005(2)
N(2) 0.058(3) 0.039(3) 0.033(3) 0.004(2) -0.006(2) 0.002(2)
N(3) 0.054(3) 0.040(3) 0.032(3) 0.011(2) 0.004(2) 0.011(2)
N(4) 0.054(3) 0.046(3) 0.033(3) 0.012(3) 0.006(2) -0.014(2)
N(5) 0.036(3) 0.028(2) 0.027(2) -0.002(2) -0.001(2) 0.000(2)
N(6) 0.038(3) 0.030(2) 0.024(2) -0.005(2) 0.008(2) -0.002(2)
C(1) 0.078(5) 0.050(4) 0.053(4) -0.006(4) 0.007(4) -0.022(3)
C(2) 0.070(5) 0.046(4) 0.067(5) -0.021(4) -0.028(4) 0.001(3)
C(3) 0.075(5) 0.041(4) 0.076(5) 0.008(4) 0.000(4) 0.021(3)
C(4) 0.062(4) 0.036(3) 0.066(5) -0.009(3) 0.019(3) 0.013(3)
C(5) 0.086(6) 0.057(4) 0.077(6) 0.007(4) -0.022(4) -0.003(4)
C(6) 0.079(6) 0.082(5) 0.102(7) 0.006(5) 0.034(5) -0.021(4)
C(7) 0.148(8) 0.096(6) 0.051(5) 0.021(6) 0.002(5) -0.006(4)
C(8) 0.099(6) 0.113(6) 0.067(6) -0.002(5) -0.047(4) 0.017(5)
C(9) 0.084(6) 0.065(5) 0.105(7) 0.018(4) 0.021(5) 0.009(4)
C(10) 0.095(7) 0.100(6) 0.161(9) 0.009(6) -0.050(6) 0.060(6)
C(11) 0.158(8) 0.102(6) 0.050(5) 0.000(6) 0.036(5) 0.013(4)
C(12) 0.078(5) 0.085(5) 0.100(6) 0.010(5) 0.053(5) 0.002(5)
C(13) 0.048(4) 0.034(3) 0.067(5) -0.013(3) 0.005(3) 0.004(3)
C(14) 0.074(5) 0.040(4) 0.070(5) -0.001(4) 0.009(4) 0.008(3)
C(15) 0.093(6) 0.075(5) 0.085(6) 0.004(5) 0.022(5) 0.032(5)
C(16) 0.055(5) 0.056(5) 0.149(9) -0.009(4) 0.011(5) 0.045(5)
C(17) 0.054(5) 0.038(4) 0.125(8) -0.006(4) -0.005(5) -0.002(4)
C(18) 0.065(5) 0.040(4) 0.080(5) -0.011(4) -0.006(4) -0.007(3)
C(19) 0.058(4) 0.037(3) 0.075(5) -0.010(3) 0.020(4) -0.013(3)
C(20) 0.132(8) 0.043(4) 0.089(7) 0.008(5) -0.002(6) -0.022(4)
C(21) 0.147(9) 0.079(6) 0.075(6) 0.008(6) -0.007(5) -0.036(5)
C(22) 0.107(8) 0.088(7) 0.178(12) -0.013(6) 0.027(8) -0.079(8)
C(23) 0.167(11) 0.067(6) 0.224(14) -0.070(7) 0.089(10) -0.053(8)
C(24) 0.150(9) 0.052(5) 0.154(9) -0.046(5) 0.086(7) -0.045(5)
C(25) 0.049(4) 0.074(4) 0.039(4) 0.005(3) -0.013(3) -0.005(3)
C(26) 0.055(4) 0.058(4) 0.069(5) 0.002(4) 0.003(4) -0.020(3)
C(27) 0.052(4) 0.071(4) 0.075(5) 0.030(4) 0.038(3) 0.019(4)
C(28) 0.052(4) 0.051(4) 0.095(6) 0.009(4) 0.027(4) 0.031(4)
C(29) 0.074(5) 0.075(5) 0.111(7) 0.019(4) 0.011(5) -0.034(4)
C(30) 0.075(6) 0.083(5) 0.116(7) 0.013(5) -0.024(5) 0.042(5)
C(31) 0.117(7) 0.192(9) 0.052(6) 0.039(7) 0.004(5) -0.035(6)
C(32) 0.092(6) 0.089(6) 0.161(9) 0.003(5) 0.019(6) -0.085(6)
C(33) 0.069(5) 0.085(5) 0.086(6) 0.001(4) 0.004(4) 0.021(4)
C(34) 0.082(6) 0.105(6) 0.104(7) 0.030(5) 0.033(5) -0.029(5)
C(35) 0.118(7) 0.149(8) 0.041(5) 0.023(6) 0.033(5) 0.015(5)
C(36) 0.086(6) 0.066(5) 0.135(8) 0.001(5) 0.011(5) 0.055(5)
C(37) 0.027(3) 0.044(3) 0.054(4) -0.008(3) 0.000(3) -0.003(3)
C(38) 0.027(3) 0.074(5) 0.066(4) 0.000(3) 0.008(3) -0.001(4)
C(39) 0.049(4) 0.072(5) 0.064(5) 0.001(4) 0.016(3) 0.007(4)
C(40) 0.058(5) 0.059(5) 0.115(7) 0.005(4) 0.037(5) 0.015(4)
C(41) 0.047(5) 0.063(5) 0.131(8) -0.031(4) 0.013(5) 0.001(5)
C(42) 0.044(4) 0.063(4) 0.095(6) -0.010(4) -0.004(4) -0.018(4)
C(43) 0.032(4) 0.037(3) 0.082(5) 0.002(3) 0.006(3) 0.005(3)
C(44) 0.046(4) 0.094(6) 0.075(6) -0.015(4) -0.007(4) 0.001(4)
C(45) 0.086(6) 0.125(7) 0.080(6) -0.014(6) -0.017(5) -0.002(5)
C(46) 0.079(7) 0.094(7) 0.126(9) 0.007(6) -0.050(6) -0.028(6)
C(47) 0.049(5) 0.074(6) 0.156(10) -0.013(5) -0.023(6) -0.012(6)
C(48) 0.047(5) 0.059(5) 0.126(7) -0.013(4) -0.001(5) 0.010(4)

loop_
_atom_type_symbol
_atom_type_oxidation_number
_atom_type_number_in_cell
_atom_type_scat_dispersion_real
_atom_type_scat_dispersion_imag
_atom_type_scat_source
C 0 192 0.002 0.002
;International Tables for Crystallography
(1992, Vol. C, Tables 4.2.6.8 and 6.1.1.1)
;
H 0 336 0.000 0.000
;International Tables for Crystallography
(1992, Vol. C, Table 6.1.1.2)
;
N 0 24 0.004 0.003
;International Tables for Crystallography
(1992, Vol. C, Tables 4.2.6.8 and 6.1.1.1)
;
Nb 0 8 -2.197 0.621
;International Tables for Crystallography
(1992, Vol. C, Tables 4.2.6.8 and 6.1.1.1)
;
P 0 16 0.090 0.095
;International Tables for Crystallography
(1992, Vol. C, Tables 4.2.6.8 and 6.1.1.1)
;
Si 0 32 0.072 0.071
;International Tables for Crystallography
(1992, Vol. C, Tables 4.2.6.8 and 6.1.1.1)
;

loop_
_geom_angle_atom_site_label_1
_geom_angle_atom_site_label_2
_geom_angle_atom_site_label_3
_geom_angle
_geom_angle_publ_flag
P(1) Nb(1) P(2) 161.07(5) yes
P(1) Nb(1) N(1) 85.77(11) yes
P(1) Nb(1) N(2) 84.35(11) yes
P(1) Nb(1) N(5) 99.22(12) yes
P(2) Nb(1) N(1) 83.57(11) yes
P(2) Nb(1) N(2) 86.36(12) yes
P(2) Nb(1) N(5) 99.70(12) yes
N(1) Nb(1) N(2) 116.1(2) yes
N(1) Nb(1) N(5) 123.8(2) yes
N(2) Nb(1) N(5) 120.1(2) yes
P(3) Nb(2) P(4) 162.35(5) yes
P(3) Nb(2) N(3) 86.47(12) yes
P(3) Nb(2) N(4) 84.09(13) yes
P(3) Nb(2) N(6) 98.14(12) yes
P(4) Nb(2) N(3) 84.26(12) yes
P(4) Nb(2) N(4) 86.24(13) yes
P(4) Nb(2) N(6) 99.51(12) yes
N(3) Nb(2) N(4) 114.9(2) yes
N(3) Nb(2) N(6) 121.7(2) yes
N(4) Nb(2) N(6) 123.4(2) yes
Nb(1) P(1) C(1) 103.8(2) yes
Nb(1) P(1) C(2) 106.9(2) yes
Nb(1) P(1) C(13) 125.3(2) yes
C(1) P(1) C(2) 108.7(3) yes
C(1) P(1) C(13) 105.7(3) yes
C(2) P(1) C(13) 105.8(3) yes
Nb(1) P(2) C(3) 103.6(2) yes
Nb(1) P(2) C(4) 107.2(2) yes
Nb(1) P(2) C(19) 124.2(2) yes
C(3) P(2) C(4) 108.3(3) yes
C(3) P(2) C(19) 107.1(3) yes
C(4) P(2) C(19) 105.8(3) yes
Nb(2) P(3) C(25) 104.4(2) yes
Nb(2) P(3) C(26) 107.5(2) yes
Nb(2) P(3) C(37) 124.0(2) yes
C(25) P(3) C(26) 108.5(3) yes
C(25) P(3) C(37) 106.6(3) yes
C(26) P(3) C(37) 105.2(3) yes
Nb(2) P(4) C(27) 104.6(2) yes
Nb(2) P(4) C(28) 107.3(2) yes
Nb(2) P(4) C(43) 124.9(2) yes
C(27) P(4) C(28) 107.4(3) yes
C(27) P(4) C(43) 105.3(3) yes
C(28) P(4) C(43) 106.4(3) yes
N(1) Si(1) C(1) 106.5(3) yes
N(1) Si(1) C(5) 110.8(3) yes
N(1) Si(1) C(6) 116.4(3) yes
C(1) Si(1) C(5) 109.9(3) yes
C(1) Si(1) C(6) 105.2(3) yes
C(5) Si(1) C(6) 107.8(3) yes
N(2) Si(2) C(2) 108.1(2) yes
N(2) Si(2) C(7) 111.5(3) yes
N(2) Si(2) C(8) 116.2(3) yes
C(2) Si(2) C(7) 109.6(3) yes
C(2) Si(2) C(8) 103.5(3) yes
C(7) Si(2) C(8) 107.6(4) yes
N(2) Si(3) C(3) 108.2(3) yes
N(2) Si(3) C(9) 112.7(3) yes
N(2) Si(3) C(10) 115.4(3) yes
C(3) Si(3) C(9) 109.0(3) yes
C(3) Si(3) C(10) 104.8(3) yes
C(9) Si(3) C(10) 106.4(4) yes
N(1) Si(4) C(4) 108.2(2) yes
N(1) Si(4) C(11) 111.2(3) yes
N(1) Si(4) C(12) 115.2(3) yes
C(4) Si(4) C(11) 108.8(3) yes
C(4) Si(4) C(12) 105.0(3) yes
C(11) Si(4) C(12) 108.1(3) yes
N(3) Si(5) C(25) 108.2(2) yes
N(3) Si(5) C(29) 111.4(3) yes
N(3) Si(5) C(30) 115.1(3) yes
C(25) Si(5) C(29) 108.5(3) yes
C(25) Si(5) C(30) 104.7(3) yes
C(29) Si(5) C(30) 108.6(4) yes
N(4) Si(6) C(26) 108.4(2) yes
N(4) Si(6) C(31) 111.2(3) yes
N(4) Si(6) C(32) 115.4(3) yes
C(26) Si(6) C(31) 107.8(3) yes
C(26) Si(6) C(32) 104.6(3) yes
C(31) Si(6) C(32) 108.9(4) yes
N(4) Si(7) C(27) 107.6(2) yes
N(4) Si(7) C(33) 111.4(3) yes
N(4) Si(7) C(34) 117.0(3) yes
C(27) Si(7) C(33) 107.9(3) yes
C(27) Si(7) C(34) 106.3(3) yes
C(33) Si(7) C(34) 106.3(4) yes
N(3) Si(8) C(28) 109.1(2) yes
N(3) Si(8) C(35) 112.0(3) yes
N(3) Si(8) C(36) 115.6(3) yes
C(28) Si(8) C(35) 107.0(3) yes
C(28) Si(8) C(36) 105.3(3) yes
C(35) Si(8) C(36) 107.2(4) yes
Nb(1) N(1) Si(1) 113.7(2) yes
Nb(1) N(1) Si(4) 121.6(2) yes
Si(1) N(1) Si(4) 124.2(2) yes
Nb(1) N(2) Si(2) 121.6(2) yes
Nb(1) N(2) Si(3) 113.3(2) yes
Si(2) N(2) Si(3) 124.7(3) yes
Nb(2) N(3) Si(5) 114.9(2) yes
Nb(2) N(3) Si(8) 121.7(2) yes
Si(5) N(3) Si(8) 123.1(2) yes
Nb(2) N(4) Si(6) 121.9(2) yes
Nb(2) N(4) Si(7) 114.5(2) yes
Si(6) N(4) Si(7) 123.0(2) yes
Nb(1) N(5) N(6) 179.5(3) yes
Nb(2) N(6) N(5) 179.1(3) yes
P(1) C(1) Si(1) 105.1(3) yes
P(1) C(1) H(1) 110.6 no
P(1) C(1) H(2) 110.6 no
Si(1) C(1) H(1) 110.6 no
Si(1) C(1) H(2) 110.6 no
H(1) C(1) H(2) 109.5 no
P(1) C(2) Si(2) 110.4(3) yes
P(1) C(2) H(3) 109.2 no
P(1) C(2) H(4) 109.2 no
Si(2) C(2) H(3) 109.2 no
Si(2) C(2) H(4) 109.2 no
H(3) C(2) H(4) 109.5 no
P(2) C(3) Si(3) 105.1(3) yes
P(2) C(3) H(5) 110.6 no
P(2) C(3) H(6) 110.6 no
Si(3) C(3) H(5) 110.6 no
Si(3) C(3) H(6) 110.5 no
H(5) C(3) H(6) 109.5 no
P(2) C(4) Si(4) 110.3(3) yes
P(2) C(4) H(7) 109.3 no
P(2) C(4) H(8) 109.3 no
Si(4) C(4) H(7) 109.3 no
Si(4) C(4) H(8) 109.3 no
H(7) C(4) H(8) 109.5 no
Si(1) C(5) H(9) 109.5 no
Si(1) C(5) H(10) 109.5 no
Si(1) C(5) H(11) 109.5 no
H(9) C(5) H(10) 109.5 no
H(9) C(5) H(11) 109.5 no
H(10) C(5) H(11) 109.5 no
Si(1) C(6) H(12) 109.5 no
Si(1) C(6) H(13) 109.5 no
Si(1) C(6) H(14) 109.5 no
H(12) C(6) H(13) 109.5 no
H(12) C(6) H(14) 109.5 no
H(13) C(6) H(14) 109.5 no
Si(2) C(7) H(15) 109.5 no
Si(2) C(7) H(16) 109.5 no
Si(2) C(7) H(17) 109.5 no
H(15) C(7) H(16) 109.5 no
H(15) C(7) H(17) 109.5 no
H(16) C(7) H(17) 109.5 no
Si(2) C(8) H(18) 109.5 no
Si(2) C(8) H(19) 109.5 no
Si(2) C(8) H(20) 109.5 no
H(18) C(8) H(19) 109.5 no
H(18) C(8) H(20) 109.5 no
H(19) C(8) H(20) 109.5 no
Si(3) C(9) H(21) 109.5 no
Si(3) C(9) H(22) 109.5 no
Si(3) C(9) H(23) 109.5 no
H(21) C(9) H(22) 109.5 no
H(21) C(9) H(23) 109.5 no
H(22) C(9) H(23) 109.5 no
Si(3) C(10) H(24) 109.5 no
Si(3) C(10) H(25) 109.5 no
Si(3) C(10) H(26) 109.5 no
H(24) C(10) H(25) 109.5 no
H(24) C(10) H(26) 109.5 no
H(25) C(10) H(26) 109.5 no
Si(4) C(11) H(27) 109.5 no
Si(4) C(11) H(28) 109.5 no
Si(4) C(11) H(29) 109.5 no
H(27) C(11) H(28) 109.5 no
H(27) C(11) H(29) 109.5 no
H(28) C(11) H(29) 109.5 no
Si(4) C(12) H(30) 109.5 no
Si(4) C(12) H(31) 109.5 no
Si(4) C(12) H(32) 109.5 no
H(30) C(12) H(31) 109.5 no
H(30) C(12) H(32) 109.5 no
H(31) C(12) H(32) 109.5 no
P(1) C(13) C(14) 119.0(4) yes
P(1) C(13) C(18) 121.8(5) yes
C(14) C(13) C(18) 119.1(6) yes
C(13) C(14) C(15) 121.7(6) yes
C(13) C(14) H(33) 119.2 no
C(15) C(14) H(33) 119.2 no
C(14) C(15) C(16) 118.6(7) yes
C(14) C(15) H(34) 120.7 no
C(16) C(15) H(34) 120.7 no
C(15) C(16) C(17) 119.8(7) yes
C(15) C(16) H(35) 120.1 no
C(17) C(16) H(35) 120.1 no
C(16) C(17) C(18) 121.0(6) yes
C(16) C(17) H(36) 119.5 no
C(18) C(17) H(36) 119.5 no
C(13) C(18) C(17) 119.8(6) yes
C(13) C(18) H(37) 120.1 no
C(17) C(18) H(37) 120.1 no
P(2) C(19) C(20) 119.5(5) yes
P(2) C(19) C(24) 121.1(6) yes
C(20) C(19) C(24) 119.4(7) yes
C(19) C(20) C(21) 120.9(7) yes
C(19) C(20) H(38) 119.6 no
C(21) C(20) H(38) 119.6 no
C(20) C(21) C(22) 118.5(9) yes
C(20) C(21) H(39) 120.7 no
C(22) C(21) H(39) 120.7 no
C(21) C(22) C(23) 120.6(9) yes
C(21) C(22) H(40) 119.7 no
C(23) C(22) H(40) 119.7 no
C(22) C(23) C(24) 120.1(9) yes
C(22) C(23) H(41) 120.0 no
C(24) C(23) H(41) 120.0 no
C(19) C(24) C(23) 120.5(8) yes
C(19) C(24) H(42) 119.7 no
C(23) C(24) H(42) 119.7 no
P(3) C(25) Si(5) 108.4(3) yes
P(3) C(25) H(43) 109.8 no
P(3) C(25) H(44) 109.8 no
Si(5) C(25) H(43) 109.8 no
Si(5) C(25) H(44) 109.8 no
H(43) C(25) H(44) 109.5 no
P(3) C(26) Si(6) 109.8(3) yes
P(3) C(26) H(45) 109.4 no
P(3) C(26) H(46) 109.4 no
Si(6) C(26) H(45) 109.4 no
Si(6) C(26) H(46) 109.4 no
H(45) C(26) H(46) 109.5 no
P(4) C(27) Si(7) 106.1(3) yes
P(4) C(27) H(47) 110.3 no
P(4) C(27) H(48) 110.3 no
Si(7) C(27) H(47) 110.3 no
Si(7) C(27) H(48) 110.3 no
H(47) C(27) H(48) 109.5 no
P(4) C(28) Si(8) 109.8(3) yes
P(4) C(28) H(49) 109.4 no
P(4) C(28) H(50) 109.4 no
Si(8) C(28) H(49) 109.4 no
Si(8) C(28) H(50) 109.4 no
H(49) C(28) H(50) 109.5 no
Si(5) C(29) H(51) 109.5 no
Si(5) C(29) H(52) 109.5 no
Si(5) C(29) H(53) 109.5 no
H(51) C(29) H(52) 109.5 no
H(51) C(29) H(53) 109.5 no
H(52) C(29) H(53) 109.5 no
Si(5) C(30) H(54) 109.5 no
Si(5) C(30) H(55) 109.5 no
Si(5) C(30) H(56) 109.5 no
H(54) C(30) H(55) 109.5 no
H(54) C(30) H(56) 109.5 no
H(55) C(30) H(56) 109.5 no
Si(6) C(31) H(57) 109.5 no
Si(6) C(31) H(58) 109.5 no
Si(6) C(31) H(59) 109.5 no
H(57) C(31) H(58) 109.5 no
H(57) C(31) H(59) 109.5 no
H(58) C(31) H(59) 109.5 no
Si(6) C(32) H(60) 109.5 no
Si(6) C(32) H(61) 109.5 no
Si(6) C(32) H(62) 109.5 no
H(60) C(32) H(61) 109.5 no
H(60) C(32) H(62) 109.5 no
H(61) C(32) H(62) 109.5 no
Si(7) C(33) H(63) 109.5 no
Si(7) C(33) H(64) 109.5 no
Si(7) C(33) H(65) 109.5 no
H(63) C(33) H(64) 109.5 no
H(63) C(33) H(65) 109.5 no
H(64) C(33) H(65) 109.5 no
Si(7) C(34) H(66) 109.5 no
Si(7) C(34) H(67) 109.5 no
Si(7) C(34) H(68) 109.5 no
H(66) C(34) H(67) 109.5 no
H(66) C(34) H(68) 109.5 no
H(67) C(34) H(68) 109.5 no
Si(8) C(35) H(69) 109.5 no
Si(8) C(35) H(70) 109.5 no
Si(8) C(35) H(71) 109.5 no
H(69) C(35) H(70) 109.5 no
H(69) C(35) H(71) 109.5 no
H(70) C(35) H(71) 109.5 no
Si(8) C(36) H(72) 109.5 no
Si(8) C(36) H(73) 109.5 no
Si(8) C(36) H(74) 109.5 no
H(72) C(36) H(73) 109.5 no
H(72) C(36) H(74) 109.5 no
H(73) C(36) H(74) 109.5 no
P(3) C(37) C(38) 121.5(4) yes
P(3) C(37) C(42) 121.0(5) yes
C(38) C(37) C(42) 117.5(5) yes
C(37) C(38) C(39) 124.1(6) yes
C(37) C(38) H(75) 117.9 no
C(39) C(38) H(75) 117.9 no
C(38) C(39) C(40) 117.7(6) yes
C(38) C(39) H(76) 121.2 no
C(40) C(39) H(76) 121.2 no
C(39) C(40) C(41) 120.5(6) yes
C(39) C(40) H(77) 119.8 no
C(41) C(40) H(77) 119.8 no
C(40) C(41) C(42) 121.6(7) yes
C(40) C(41) H(78) 119.2 no
C(42) C(41) H(78) 119.2 no
C(37) C(42) C(41) 118.7(7) yes
C(37) C(42) H(79) 120.7 no
C(41) C(42) H(79) 120.7 no
P(4) C(43) C(44) 119.5(5) yes
P(4) C(43) C(48) 122.8(6) yes
C(44) C(43) C(48) 117.7(7) yes
C(43) C(44) C(45) 121.6(7) yes
C(43) C(44) H(80) 119.2 no
C(45) C(44) H(80) 119.2 no
C(44) C(45) C(46) 118.6(8) yes
C(44) C(45) H(81) 120.7 no
C(46) C(45) H(81) 120.7 no
C(45) C(46) C(47) 120.2(9) yes
C(45) C(46) H(82) 119.9 no
C(47) C(46) H(82) 119.9 no
C(46) C(47) C(48) 119.8(8) yes
C(46) C(47) H(83) 120.1 no
C(48) C(47) H(83) 120.1 no
C(43) C(48) C(47) 122.0(8) yes
C(43) C(48) H(84) 119.0 no
C(47) C(48) H(84) 119.0 no

loop_
_geom_bond_atom_site_label_1
_geom_bond_atom_site_label_2
_geom_bond_distance
_geom_bond_publ_flag
Nb(1) P(1) 2.5729(14) yes
Nb(1) P(2) 2.5799(14) yes
Nb(1) N(1) 2.171(4) yes
Nb(1) N(2) 2.157(4) yes
Nb(1) N(5) 1.853(4) yes
Nb(2) P(3) 2.5709(15) yes
Nb(2) P(4) 2.5720(15) yes
Nb(2) N(3) 2.156(4) yes
Nb(2) N(4) 2.149(4) yes
Nb(2) N(6) 1.850(4) yes
P(1) C(1) 1.824(6) yes
P(1) C(2) 1.804(6) yes
P(1) C(13) 1.815(6) yes
P(2) C(3) 1.840(6) yes
P(2) C(4) 1.826(6) yes
P(2) C(19) 1.839(6) yes
P(3) C(25) 1.816(6) yes
P(3) C(26) 1.828(6) yes
P(3) C(37) 1.810(5) yes
P(4) C(27) 1.818(6) yes
P(4) C(28) 1.836(6) yes
P(4) C(43) 1.815(6) yes
Si(1) N(1) 1.717(4) yes
Si(1) C(1) 1.891(6) yes
Si(1) C(5) 1.872(7) yes
Si(1) C(6) 1.884(6) yes
Si(2) N(2) 1.720(4) yes
Si(2) C(2) 1.893(6) yes
Si(2) C(7) 1.879(7) yes
Si(2) C(8) 1.908(8) yes
Si(3) N(2) 1.717(4) yes
Si(3) C(3) 1.877(7) yes
Si(3) C(9) 1.855(7) yes
Si(3) C(10) 1.858(8) yes
Si(4) N(1) 1.726(4) yes
Si(4) C(4) 1.867(6) yes
Si(4) C(11) 1.878(8) yes
Si(4) C(12) 1.890(7) yes
Si(5) N(3) 1.722(5) yes
Si(5) C(25) 1.881(6) yes
Si(5) C(29) 1.853(7) yes
Si(5) C(30) 1.871(7) yes
Si(6) N(4) 1.720(5) yes
Si(6) C(26) 1.891(6) yes
Si(6) C(31) 1.898(9) yes
Si(6) C(32) 1.877(7) yes
Si(7) N(4) 1.724(5) yes
Si(7) C(27) 1.900(6) yes
Si(7) C(33) 1.869(7) yes
Si(7) C(34) 1.865(7) yes
Si(8) N(3) 1.723(4) yes
Si(8) C(28) 1.880(7) yes
Si(8) C(35) 1.867(7) yes
Si(8) C(36) 1.875(7) yes
N(5) N(6) 1.272(5) yes
C(1) H(1) 0.98 no
C(1) H(2) 0.98 no
C(2) H(3) 0.98 no
C(2) H(4) 0.98 no
C(3) H(5) 0.98 no
C(3) H(6) 0.98 no
C(4) H(7) 0.98 no
C(4) H(8) 0.98 no
C(5) H(9) 0.98 no
C(5) H(10) 0.98 no
C(5) H(11) 0.98 no
C(6) H(12) 0.98 no
C(6) H(13) 0.98 no
C(6) H(14) 0.98 no
C(7) H(15) 0.98 no
C(7) H(16) 0.98 no
C(7) H(17) 0.98 no
C(8) H(18) 0.98 no
C(8) H(19) 0.98 no
C(8) H(20) 0.98 no
C(9) H(21) 0.98 no
C(9) H(22) 0.98 no
C(9) H(23) 0.98 no
C(10) H(24) 0.98 no
C(10) H(25) 0.98 no
C(10) H(26) 0.98 no
C(11) H(27) 0.98 no
C(11) H(28) 0.98 no
C(11) H(29) 0.98 no
C(12) H(30) 0.98 no
C(12) H(31) 0.98 no
C(12) H(32) 0.98 no
C(13) C(14) 1.353(8) yes
C(13) C(18) 1.394(7) yes
C(14) C(15) 1.406(8) yes
C(14) H(33) 0.98 no
C(15) C(16) 1.385(10) yes
C(15) H(34) 0.98 no
C(16) C(17) 1.369(10) yes
C(16) H(35) 0.98 no
C(17) C(18) 1.379(9) yes
C(17) H(36) 0.98 no
C(18) H(37) 0.98 no
C(19) C(20) 1.349(9) yes
C(19) C(24) 1.360(8) yes
C(20) C(21) 1.407(9) yes
C(20) H(38) 0.98 no
C(21) C(22) 1.367(11) yes
C(21) H(39) 0.98 no
C(22) C(23) 1.347(13) yes
C(22) H(40) 0.98 no
C(23) C(24) 1.387(12) yes
C(23) H(41) 0.98 no
C(24) H(42) 0.98 no
C(25) H(43) 0.98 no
C(25) H(44) 0.98 no
C(26) H(45) 0.98 no
C(26) H(46) 0.98 no
C(27) H(47) 0.98 no
C(27) H(48) 0.98 no
C(28) H(49) 0.98 no
C(28) H(50) 0.98 no
C(29) H(51) 0.98 no
C(29) H(52) 0.98 no
C(29) H(53) 0.98 no
C(30) H(54) 0.98 no
C(30) H(55) 0.98 no
C(30) H(56) 0.98 no
C(31) H(57) 0.98 no
C(31) H(58) 0.98 no
C(31) H(59) 0.98 no
C(32) H(60) 0.98 no
C(32) H(61) 0.98 no
C(32) H(62) 0.98 no
C(33) H(63) 0.98 no
C(33) H(64) 0.98 no
C(33) H(65) 0.98 no
C(34) H(66) 0.98 no
C(34) H(67) 0.98 no
C(34) H(68) 0.98 no
C(35) H(69) 0.98 no
C(35) H(70) 0.98 no
C(35) H(71) 0.98 no
C(36) H(72) 0.98 no
C(36) H(73) 0.98 no
C(36) H(74) 0.98 no
C(37) C(38) 1.378(7) yes
C(37) C(42) 1.392(7) yes
C(38) C(39) 1.368(7) yes
C(38) H(75) 0.98 no
C(39) C(40) 1.376(9) yes
C(39) H(76) 0.98 no
C(40) C(41) 1.357(10) yes
C(40) H(77) 0.98 no
C(41) C(42) 1.403(9) yes
C(41) H(78) 0.98 no
C(42) H(79) 0.98 no
C(43) C(44) 1.344(8) yes
C(43) C(48) 1.368(8) yes
C(44) C(45) 1.402(9) yes
C(44) H(80) 0.98 no
C(45) C(46) 1.381(11) yes
C(45) H(81) 0.98 no
C(46) C(47) 1.334(11) yes
C(46) H(82) 0.98 no
C(47) C(48) 1.380(11) yes
C(47) H(83) 0.98 no
C(48) H(84) 0.98 no

loop_
_geom_contact_atom_site_label_1
_geom_contact_atom_site_label_2
_geom_contact_distance
_geom_contact_site_symmetry_2
_geom_contact_publ_flag
C(16) H(78) 2.8166 2 no
C(17) H(48) 2.8029 2_655 no
C(17) H(78) 2.8919 2 no
C(41) H(41) 2.8582 2 no
C(42) H(41) 2.8502 2 no
C(42) H(9) 2.9726 2_545 no
C(47) H(35) 2.9403 2_645 no
H(2) H(15) 2.6168 3_666 no
H(3) H(68) 2.4997 2_655 no
H(8) H(24) 2.5298 3_656 no
H(8) H(56) 2.5336 2_545 no
H(9) H(79) 2.4987 2 no
H(18) H(43) 2.5377 4 no
H(20) H(46) 2.6452 4 no
H(21) H(50) 2.5241 2_645 no
H(36) H(48) 2.3967 2_655 no
H(40) H(83) 2.6413 2_645 no

loop_
_geom_torsion_atom_site_label_1
_geom_torsion_atom_site_label_2
_geom_torsion_atom_site_label_3
_geom_torsion_atom_site_label_4
_geom_torsion
_geom_torsion_publ_flag
Nb(1) P(1) C(1) Si(1) -34.9(3) no
Nb(1) P(1) C(2) Si(2) -23.2(4) no
Nb(1) P(1) C(13) C(14) -14.4(6) no
Nb(1) P(1) C(13) C(18) 168.8(4) no
Nb(1) P(2) C(3) Si(3) -32.6(3) no
Nb(1) P(2) C(4) Si(4) -22.2(3) no
Nb(1) P(2) C(19) C(20) -3.1(8) no
Nb(1) P(2) C(19) C(24) 179.5(6) no
Nb(1) N(1) Si(1) C(1) -47.8(3) no
Nb(1) N(1) Si(1) C(5) 71.8(3) no
Nb(1) N(1) Si(1) C(6) -164.7(3) no
Nb(1) N(1) Si(4) C(4) -29.9(4) no
Nb(1) N(1) Si(4) C(11) 89.5(4) no
Nb(1) N(1) Si(4) C(12) -147.1(3) no
Nb(1) N(2) Si(2) C(2) -27.6(4) no
Nb(1) N(2) Si(2) C(7) 92.9(3) no
Nb(1) N(2) Si(2) C(8) -143.3(3) no
Nb(1) N(2) Si(3) C(3) -47.3(3) no
Nb(1) N(2) Si(3) C(9) 73.3(4) no
Nb(1) N(2) Si(3) C(10) -164.2(4) no
Nb(1) N(5) N(6) Nb(2) -115(34) no
Nb(2) P(3) C(25) Si(5) -26.9(3) no
Nb(2) P(3) C(26) Si(6) -19.8(4) no
Nb(2) P(3) C(37) C(38) 12.3(6) no
Nb(2) P(3) C(37) C(42) -164.8(4) no
Nb(2) P(4) C(27) Si(7) -30.7(3) no
Nb(2) P(4) C(28) Si(8) -20.6(4) no
Nb(2) P(4) C(43) C(44) 5.2(6) no
Nb(2) P(4) C(43) C(48) -174.0(4) no
Nb(2) N(3) Si(5) C(25) -42.5(3) no
Nb(2) N(3) Si(5) C(29) 76.7(3) no
Nb(2) N(3) Si(5) C(30) -159.2(3) no
Nb(2) N(3) Si(8) C(28) -27.8(4) no
Nb(2) N(3) Si(8) C(35) 90.5(4) no
Nb(2) N(3) Si(8) C(36) -146.2(3) no
Nb(2) N(4) Si(6) C(26) -29.7(4) no
Nb(2) N(4) Si(6) C(31) 88.7(4) no
Nb(2) N(4) Si(6) C(32) -146.6(4) no
Nb(2) N(4) Si(7) C(27) -45.0(3) no
Nb(2) N(4) Si(7) C(33) 73.0(3) no
Nb(2) N(4) Si(7) C(34) -164.5(3) no
P(1) Nb(1) P(2) C(3) -52.2(3) no
P(1) Nb(1) P(2) C(4) 62.1(3) no
P(1) Nb(1) P(2) C(19) -174.2(3) no
P(1) Nb(1) N(1) Si(1) 21.7(2) no
P(1) Nb(1) N(1) Si(4) -150.3(3) no
P(1) Nb(1) N(2) Si(2) 11.9(2) no
P(1) Nb(1) N(2) Si(3) -174.9(2) no
P(1) Nb(1) N(5) N(6) -28(35) no
P(1) C(1) Si(1) N(1) 53.6(3) no
P(1) C(1) Si(1) C(5) -66.5(4) no
P(1) C(1) Si(1) C(6) 177.7(3) no
P(1) C(2) Si(2) N(2) 31.8(4) no
P(1) C(2) Si(2) C(7) -89.9(4) no
P(1) C(2) Si(2) C(8) 155.5(4) no
P(1) C(13) C(14) C(15) -176.7(6) no
P(1) C(13) C(18) C(17) 176.5(5) no
P(2) Nb(1) P(1) C(1) -45.9(3) no
P(2) Nb(1) P(1) C(2) 68.9(3) no
P(2) Nb(1) P(1) C(13) -166.9(3) no
P(2) Nb(1) N(1) Si(1) -174.0(2) no
P(2) Nb(1) N(1) Si(4) 14.1(3) no
P(2) Nb(1) N(2) Si(2) -151.6(3) no
P(2) Nb(1) N(2) Si(3) 21.6(2) no
P(2) Nb(1) N(5) N(6) 152(35) no
P(2) C(3) Si(3) N(2) 51.8(4) no
P(2) C(3) Si(3) C(9) -71.0(4) no
P(2) C(3) Si(3) C(10) 175.4(4) no
P(2) C(4) Si(4) N(1) 32.1(4) no
P(2) C(4) Si(4) C(11) -88.9(4) no
P(2) C(4) Si(4) C(12) 155.6(3) no
P(2) C(19) C(20) C(21) -176.6(6) no
P(2) C(19) C(24) C(23) 176.5(8) no
P(3) Nb(2) P(4) C(27) -49.3(3) no
P(3) Nb(2) P(4) C(28) 64.5(3) no
P(3) Nb(2) P(4) C(43) -170.2(2) no
P(3) Nb(2) N(3) Si(5) 21.6(2) no
P(3) Nb(2) N(3) Si(8) -152.1(3) no
P(3) Nb(2) N(4) Si(6) 15.0(3) no
P(3) Nb(2) N(4) Si(7) -173.3(2) no
P(3) Nb(2) N(6) N(5) 21(22) no
P(3) C(25) Si(5) N(3) 44.5(4) no
P(3) C(25) Si(5) C(29) -76.5(4) no
P(3) C(25) Si(5) C(30) 167.7(3) no
P(3) C(26) Si(6) N(4) 30.1(4) no
P(3) C(26) Si(6) C(31) -90.4(4) no
P(3) C(26) Si(6) C(32) 153.8(4) no
P(3) C(37) C(38) C(39) -178.7(5) no
P(3) C(37) C(42) C(41) 176.4(5) no
P(4) Nb(2) P(3) C(25) -53.6(3) no
P(4) Nb(2) P(3) C(26) 61.6(3) no
P(4) Nb(2) P(3) C(37) -175.4(2) no
P(4) Nb(2) N(3) Si(5) -173.5(2) no
P(4) Nb(2) N(3) Si(8) 12.9(2) no
P(4) Nb(2) N(4) Si(6) -150.2(3) no
P(4) Nb(2) N(4) Si(7) 21.5(2) no
P(4) Nb(2) N(6) N(5) -159(22) no
P(4) C(27) Si(7) N(4) 48.6(4) no
P(4) C(27) Si(7) C(33) -71.6(4) no
P(4) C(27) Si(7) C(34) 174.7(4) no
P(4) C(28) Si(8) N(3) 29.8(4) no
P(4) C(28) Si(8) C(35) -91.6(4) no
P(4) C(28) Si(8) C(36) 154.5(4) no
P(4) C(43) C(44) C(45) 179.8(6) no
P(4) C(43) C(48) C(47) -179.4(6) no
Si(1) N(1) Nb(1) N(2) 103.3(3) no
Si(1) N(1) Nb(1) N(5) -76.6(3) no
Si(1) N(1) Si(4) C(4) 159.0(3) no
Si(1) N(1) Si(4) C(11) -81.5(4) no
Si(1) N(1) Si(4) C(12) 41.9(5) no
Si(1) C(1) P(1) C(2) -148.4(3) no
Si(1) C(1) P(1) C(13) 98.5(3) no
Si(2) N(2) Nb(1) N(1) -70.6(3) no
Si(2) N(2) Nb(1) N(5) 109.3(3) no
Si(2) N(2) Si(3) C(3) 125.7(4) no
Si(2) N(2) Si(3) C(9) -113.7(4) no
Si(2) N(2) Si(3) C(10) 8.8(5) no
Si(2) C(2) P(1) C(1) 88.2(4) no
Si(2) C(2) P(1) C(13) -158.7(3) no
Si(3) N(2) Nb(1) N(1) 102.6(2) no
Si(3) N(2) Nb(1) N(5) -77.5(3) no
Si(3) N(2) Si(2) C(2) 160.0(3) no
Si(3) N(2) Si(2) C(7) -79.5(4) no
Si(3) N(2) Si(2) C(8) 44.3(4) no
Si(3) C(3) P(2) C(4) -146.1(3) no
Si(3) C(3) P(2) C(19) 100.1(3) no
Si(4) N(1) Nb(1) N(2) -68.7(3) no
Si(4) N(1) Nb(1) N(5) 111.5(3) no
Si(4) N(1) Si(1) C(1) 123.9(3) no
Si(4) N(1) Si(1) C(5) -116.5(4) no
Si(4) N(1) Si(1) C(6) 7.0(5) no
Si(4) C(4) P(2) C(3) 89.0(3) no
Si(4) C(4) P(2) C(19) -156.5(3) no
Si(5) N(3) Nb(2) N(4) 103.4(3) no
Si(5) N(3) Nb(2) N(6) -75.8(3) no
Si(5) N(3) Si(8) C(28) 159.1(3) no
Si(5) N(3) Si(8) C(35) -82.6(4) no
Si(5) N(3) Si(8) C(36) 40.7(5) no
Si(5) C(25) P(3) C(26) -141.3(3) no
Si(5) C(25) P(3) C(37) 105.8(3) no
Si(6) N(4) Nb(2) N(3) -68.3(3) no
Si(6) N(4) Nb(2) N(6) 110.8(3) no
Si(6) N(4) Si(7) C(27) 126.6(3) no
Si(6) N(4) Si(7) C(33) -115.4(4) no
Si(6) N(4) Si(7) C(34) 7.1(5) no
Si(6) C(26) P(3) C(25) 92.6(4) no
Si(6) C(26) P(3) C(37) -153.7(3) no
Si(7) N(4) Nb(2) N(3) 103.4(3) no
Si(7) N(4) Nb(2) N(6) -77.4(3) no
Si(7) N(4) Si(6) C(26) 159.3(3) no
Si(7) N(4) Si(6) C(31) -82.3(4) no
Si(7) N(4) Si(6) C(32) 42.4(5) no
Si(7) C(27) P(4) C(28) -144.5(3) no
Si(7) C(27) P(4) C(43) 102.4(3) no
Si(8) N(3) Nb(2) N(4) -70.2(3) no
Si(8) N(3) Nb(2) N(6) 110.6(3) no
Si(8) N(3) Si(5) C(25) 131.0(3) no
Si(8) N(3) Si(5) C(29) -109.7(4) no
Si(8) N(3) Si(5) C(30) 14.4(5) no
Si(8) C(28) P(4) C(27) 91.4(4) no
Si(8) C(28) P(4) C(43) -156.3(3) no
N(1) Nb(1) P(1) C(1) 9.9(3) no
N(1) Nb(1) P(1) C(2) 124.7(3) no
N(1) Nb(1) P(1) C(13) -111.1(3) no
N(1) Nb(1) P(2) C(3) -108.3(3) no
N(1) Nb(1) P(2) C(4) 6.0(3) no
N(1) Nb(1) P(2) C(19) 129.7(3) no
N(1) Nb(1) N(5) N(6) 63(35) no
N(2) Nb(1) P(1) C(1) -106.8(3) no
N(2) Nb(1) P(1) C(2) 7.9(3) no
N(2) Nb(1) P(1) C(13) 132.2(3) no
N(2) Nb(1) P(2) C(3) 8.4(3) no
N(2) Nb(1) P(2) C(4) 122.8(3) no
N(2) Nb(1) P(2) C(19) -113.5(3) no
N(2) Nb(1) N(5) N(6) -117(35) no
N(3) Nb(2) P(3) C(25) 4.8(2) no
N(3) Nb(2) P(3) C(26) 120.0(3) no
N(3) Nb(2) P(3) C(37) -117.0(2) no
N(3) Nb(2) P(4) C(27) -108.0(2) no
N(3) Nb(2) P(4) C(28) 5.9(3) no
N(3) Nb(2) P(4) C(43) 131.2(3) no
N(3) Nb(2) N(6) N(5) 112(22) no
N(4) Nb(2) P(3) C(25) -110.7(2) no
N(4) Nb(2) P(3) C(26) 4.5(3) no
N(4) Nb(2) P(3) C(37) 127.5(3) no
N(4) Nb(2) P(4) C(27) 7.6(2) no
N(4) Nb(2) P(4) C(28) 121.4(3) no
N(4) Nb(2) P(4) C(43) -113.3(3) no
N(4) Nb(2) N(6) N(5) -67(22) no
N(5) Nb(1) P(1) C(1) 133.5(3) no
N(5) Nb(1) P(1) C(2) -111.7(3) no
N(5) Nb(1) P(1) C(13) 12.6(3) no
N(5) Nb(1) P(2) C(3) 128.3(3) no
N(5) Nb(1) P(2) C(4) -117.3(3) no
N(5) Nb(1) P(2) C(19) 6.4(3) no
N(6) Nb(2) P(3) C(25) 126.3(2) no
N(6) Nb(2) P(3) C(26) -118.5(3) no
N(6) Nb(2) P(3) C(37) 4.5(3) no
N(6) Nb(2) P(4) C(27) 130.8(2) no
N(6) Nb(2) P(4) C(28) -115.4(3) no
N(6) Nb(2) P(4) C(43) 9.9(3) no
C(1) P(1) C(13) C(14) -134.5(5) no
C(1) P(1) C(13) C(18) 48.7(6) no
C(2) P(1) C(13) C(14) 110.4(6) no
C(2) P(1) C(13) C(18) -66.5(6) no
C(3) P(2) C(19) C(20) -123.4(6) no
C(3) P(2) C(19) C(24) 59.1(7) no
C(4) P(2) C(19) C(20) 121.2(6) no
C(4) P(2) C(19) C(24) -56.2(7) no
C(13) C(14) C(15) C(16) 0.1(12) no
C(13) C(18) C(17) C(16) 0.0(11) no
C(14) C(13) C(18) C(17) -0.3(10) no
C(14) C(15) C(16) C(17) -0.5(12) no
C(15) C(14) C(13) C(18) 0.3(10) no
C(15) C(16) C(17) C(18) 0.5(12) no
C(19) C(20) C(21) C(22) 0.8(14) no
C(19) C(24) C(23) C(22) -0.7(18) no
C(20) C(19) C(24) C(23) -0.9(14) no
C(20) C(21) C(22) C(23) -2.4(17) no
C(21) C(20) C(19) C(24) 0.8(13) no
C(21) C(22) C(23) C(24) 2.4(19) no
C(25) P(3) C(37) C(38) -108.6(5) no
C(25) P(3) C(37) C(42) 74.3(5) no
C(26) P(3) C(37) C(38) 136.3(5) no
C(26) P(3) C(37) C(42) -40.8(6) no
C(27) P(4) C(43) C(44) -115.3(6) no
C(27) P(4) C(43) C(48) 65.4(6) no
C(28) P(4) C(43) C(44) 130.9(5) no
C(28) P(4) C(43) C(48) -48.4(6) no
C(37) C(38) C(39) C(40) 2.5(10) no
C(37) C(42) C(41) C(40) 2.0(11) no
C(38) C(37) C(42) C(41) -0.8(9) no
C(38) C(39) C(40) C(41) -1.2(11) no
C(39) C(38) C(37) C(42) -1.5(10) no
C(39) C(40) C(41) C(42) -1.0(12) no
C(43) C(44) C(45) C(46) 0.1(13) no
C(43) C(48) C(47) C(46) -0.8(13) no
C(44) C(43) C(48) C(47) 1.3(11) no
C(44) C(45) C(46) C(47) 0.4(14) no
C(45) C(44) C(43) C(48) -0.9(11) no
C(45) C(46) C(47) C(48) -0.1(15) no
